data_7124367
loop_
_publ_author_name
'Zhang, Tingting'
'Wen, Liu'
'Liu, Genjiang'
'Yan, Jiaying'
'Liu, Xiang'
'Zheng, Kaibo'
'Zhang, Nuonuo'

_publ_section_title
;
 A stable AIEgen cis-diarylethene-Based &#x2018;ESIPT&#x2019; benchmark
;
_journal_name_full 'Chemical Communications'
_journal_paper_doi 10.1039/C9CC07434A
_journal_year 2019
_chemical_formula_moiety 'C23 H22 N2 O2'
_chemical_formula_sum 'C23 H22 N2 O2'
_chemical_formula_weight 358.42
_space_group_crystal_system monoclinic
_space_group_IT_number 15
_space_group_name_Hall '-C 2yc'
_space_group_name_H-M_alt 'C 1 2/c 1'
_symmetry_space_group_name_Hall '-C 2yc'
_symmetry_space_group_name_H-M 'C 1 2/c 1'
_atom_sites_solution_hydrogens mixed
_atom_sites_solution_primary direct
_audit_creation_date 2018-12-25
_audit_creation_method
;
Olex2 1.2
(compiled 2018.05.29 svn.r3508 for OlexSys, GUI svn.r5506)
;
_audit_update_record
;
2019-09-19 deposited with the CCDC.    2019-10-21 downloaded from the CCDC.
;
_cell_angle_alpha 90
_cell_angle_beta 100.00(3)
_cell_angle_gamma 90
_cell_formula_units_Z 8
_cell_length_a 21.762(4)
_cell_length_b 6.5576(13)
_cell_length_c 27.605(6)
_cell_measurement_reflns_used 4532
_cell_measurement_temperature 113(2)
_cell_measurement_theta_max 27.9183
_cell_measurement_theta_min 1.4981
_cell_volume 3879.6(14)
_computing_cell_refinement crystalclear
_computing_data_collection crystalclear
_computing_data_reduction crystalclear
_computing_molecular_graphics 'Olex2 (Dolomanov et al., 2009)'
_computing_publication_material 'Olex2 (Dolomanov et al., 2009)'
_computing_structure_refinement 'ShelXL (Sheldrick, 2015)'
_computing_structure_solution 'ShelXS (Sheldrick, 2008)'
_diffrn_ambient_temperature 113.15
_diffrn_measured_fraction_theta_full 0.996
_diffrn_measured_fraction_theta_max 0.995
_diffrn_measurement_device_type 'Rigaku Saturn 70 CCD'
_diffrn_measurement_method '\w scans'
_diffrn_radiation_monochromator confocal
_diffrn_radiation_type MoK\a
_diffrn_radiation_wavelength 0.71073
_diffrn_reflns_av_R_equivalents 0.0585
_diffrn_reflns_av_unetI/netI 0.0471
_diffrn_reflns_Laue_measured_fraction_full 0.996
_diffrn_reflns_Laue_measured_fraction_max 0.995
_diffrn_reflns_limit_h_max 28
_diffrn_reflns_limit_h_min -28
_diffrn_reflns_limit_k_max 8
_diffrn_reflns_limit_k_min -8
_diffrn_reflns_limit_l_max 36
_diffrn_reflns_limit_l_min -36
_diffrn_reflns_number 21928
_diffrn_reflns_point_group_measured_fraction_full 0.996
_diffrn_reflns_point_group_measured_fraction_max 0.995
_diffrn_reflns_theta_full 25.242
_diffrn_reflns_theta_max 27.901
_diffrn_reflns_theta_min 2.206
_diffrn_standards_decay_% 0
_diffrn_standards_interval_count 0
_diffrn_standards_interval_time 0
_diffrn_standards_number 0
_exptl_absorpt_coefficient_mu 0.079
_exptl_absorpt_correction_T_max 1.0000
_exptl_absorpt_correction_T_min 0.7429
_exptl_absorpt_correction_type multi-scan
_exptl_absorpt_process_details crystalclear
_exptl_crystal_colour colourless
_exptl_crystal_colour_primary colourless
_exptl_crystal_density_diffrn 1.227
_exptl_crystal_description prism
_exptl_crystal_F_000 1520
_exptl_crystal_size_max 0.2
_exptl_crystal_size_mid 0.18
_exptl_crystal_size_min 0.12
_refine_diff_density_max 0.269
_refine_diff_density_min -0.233
_refine_diff_density_rms 0.044
_refine_ls_extinction_coef 0.0061(7)
_refine_ls_extinction_expression Fc^*^=kFc[1+0.001xFc^2^\l^3^/sin(2\q)]^-1/4^
_refine_ls_extinction_method 'SHELXL-2018/3 (Sheldrick 2018)'
_refine_ls_goodness_of_fit_ref 1.098
_refine_ls_hydrogen_treatment mixed
_refine_ls_matrix_type full
_refine_ls_number_parameters 252
_refine_ls_number_reflns 4618
_refine_ls_number_restraints 0
_refine_ls_restrained_S_all 1.098
_refine_ls_R_factor_all 0.0728
_refine_ls_R_factor_gt 0.0578
_refine_ls_shift/su_max 0.000
_refine_ls_shift/su_mean 0.000
_refine_ls_structure_factor_coef Fsqd
_refine_ls_weighting_details 'w=1/[\s^2^(Fo^2^)+(0.0625P)^2^+0.9771P] where P=(Fo^2^+2Fc^2^)/3'
_refine_ls_weighting_scheme calc
_refine_ls_wR_factor_gt 0.1331
_refine_ls_wR_factor_ref 0.1429
_reflns_Friedel_coverage 0.000
_reflns_number_gt 3736
_reflns_number_total 4618
_reflns_threshold_expression 'I > 2\s(I)'
_cod_data_source_file c9cc07434a2.cif
_cod_data_source_block shelxl
_cod_original_cell_volume 3879.5(14)
_cod_database_code 7124367
_shelx_shelxl_version_number 2018/3
_shelx_space_group_comment
;
The symmetry employed for this shelxl refinement is uniquely defined
by the following loop, which should always be used as a source of
symmetry information in preference to the above space-group names.
They are only intended as comments.
;
_shelx_estimated_absorpt_t_max 0.991
_shelx_estimated_absorpt_t_min 0.984
_olex2_refinement_description
;
1. Fixed Uiso
 At 1.2 times of:
  All C(H) groups, All C(H,H) groups
 At 1.5 times of:
  All C(H,H,H) groups
2.a Secondary CH2 refined with riding coordinates:
 C22(H22A,H22B)
2.b Aromatic/amide H refined with riding coordinates:
 C3(H3), C4(H4), C5(H5), C6(H6), C8(H8), C9(H9), C15(H15), C16(H16), C19(H19),
 C20(H20)
2.c Idealised Me refined as rotating group:
 C12(H12A,H12B,H12C), C13(H13A,H13B,H13C), C23(H23A,H23B,H23C)
;
_olex2_submission_special_instructions 'No special instructions were received'

loop_
_space_group_symop_operation_xyz
'x, y, z'
'-x, y, -z+1/2'
'x+1/2, y+1/2, z'
'-x+1/2, y+1/2, -z+1/2'
'-x, -y, -z'
'x, -y, z-1/2'
'-x+1/2, -y+1/2, -z'
'x+1/2, -y+1/2, z-1/2'

loop_
_atom_site_label
_atom_site_type_symbol
_atom_site_fract_x
_atom_site_fract_y
_atom_site_fract_z
_atom_site_U_iso_or_equiv
_atom_site_adp_type
_atom_site_occupancy
_atom_site_site_symmetry_order
_atom_site_calc_flag
_atom_site_refinement_flags_posn
O1 O 0.36844(5) 0.97970(19) 0.03014(5) 0.0467(3) Uani 1 1 d .
O2 O 0.46703(5) 1.04202(17) 0.06692(4) 0.0413(3) Uani 1 1 d .
N1 N 0.30417(6) 0.22806(19) 0.13952(4) 0.0300(3) Uani 1 1 d .
N2 N 0.39743(6) 0.4914(2) 0.13719(5) 0.0346(3) Uani 1 1 d .
C1 C 0.28271(7) 0.0443(2) 0.15768(5) 0.0287(3) Uani 1 1 d .
C2 C 0.31705(7) -0.0780(2) 0.19523(5) 0.0313(3) Uani 1 1 d .
C3 C 0.37790(8) -0.0311(3) 0.22005(6) 0.0426(4) Uani 1 1 d .
H3 H 0.397959 0.090004 0.212117 0.051 Uiso 1 1 calc R
C4 C 0.40794(8) -0.1599(3) 0.25548(7) 0.0516(5) Uani 1 1 d .
H4 H 0.448832 -0.127483 0.271909 0.062 Uiso 1 1 calc R
C5 C 0.37899(9) -0.3390(3) 0.26777(7) 0.0482(5) Uani 1 1 d .
H5 H 0.400332 -0.426672 0.292501 0.058 Uiso 1 1 calc R
C6 C 0.32042(8) -0.3880(3) 0.24444(6) 0.0414(4) Uani 1 1 d .
H6 H 0.301573 -0.510507 0.252981 0.050 Uiso 1 1 calc R
C7 C 0.28708(7) -0.2595(2) 0.20763(5) 0.0321(3) Uani 1 1 d .
C8 C 0.22596(8) -0.3068(2) 0.18331(5) 0.0344(4) Uani 1 1 d .
H8 H 0.206302 -0.426999 0.192273 0.041 Uiso 1 1 calc R
C9 C 0.19433(8) -0.1834(2) 0.14710(5) 0.0331(3) Uani 1 1 d .
H9 H 0.153398 -0.217872 0.131129 0.040 Uiso 1 1 calc R
C10 C 0.22347(7) -0.0060(2) 0.13415(5) 0.0286(3) Uani 1 1 d .
C11 C 0.20286(7) 0.1544(2) 0.09566(5) 0.0291(3) Uani 1 1 d .
C12 C 0.14327(7) 0.2656(2) 0.10301(6) 0.0353(4) Uani 1 1 d .
H12A H 0.108123 0.169968 0.097778 0.053 Uiso 1 1 calc GR
H12B H 0.134922 0.377970 0.079390 0.053 Uiso 1 1 calc GR
H12C H 0.148629 0.319835 0.136555 0.053 Uiso 1 1 calc GR
C13 C 0.19519(8) 0.0660(3) 0.04311(5) 0.0357(4) Uani 1 1 d .
H13A H 0.235028 0.008682 0.037692 0.054 Uiso 1 1 calc GR
H13B H 0.182282 0.174691 0.019127 0.054 Uiso 1 1 calc GR
H13C H 0.163400 -0.041370 0.039162 0.054 Uiso 1 1 calc GR
C14 C 0.26008(7) 0.2943(2) 0.10468(5) 0.0280(3) Uani 1 1 d .
C15 C 0.26286(7) 0.4747(2) 0.07530(6) 0.0314(3) Uani 1 1 d .
H15 H 0.225342 0.504155 0.053230 0.038 Uiso 1 1 calc R
C16 C 0.30975(7) 0.6099(2) 0.07366(5) 0.0303(3) Uani 1 1 d .
H16 H 0.299145 0.716284 0.050352 0.036 Uiso 1 1 calc R
C17 C 0.37231(7) 0.6220(2) 0.10055(5) 0.0285(3) Uani 1 1 d .
C18 C 0.41893(7) 0.7643(2) 0.09537(5) 0.0308(3) Uani 1 1 d .
C19 C 0.47225(7) 0.7129(3) 0.13005(6) 0.0403(4) Uani 1 1 d .
H19 H 0.511190 0.782122 0.135116 0.048 Uiso 1 1 calc R
C20 C 0.45746(8) 0.5452(3) 0.15498(6) 0.0448(4) Uani 1 1 d .
H20 H 0.484647 0.477228 0.180563 0.054 Uiso 1 1 calc R
C21 C 0.41342(7) 0.9351(2) 0.06088(6) 0.0333(4) Uani 1 1 d .
C22 C 0.46837(8) 1.2192(3) 0.03600(7) 0.0446(4) Uani 1 1 d .
H22A H 0.437527 1.321775 0.042691 0.053 Uiso 1 1 calc R
H22B H 0.458764 1.180754 0.000817 0.053 Uiso 1 1 calc R
C23 C 0.53371(9) 1.3027(3) 0.04879(8) 0.0536(5) Uani 1 1 d .
H23A H 0.542592 1.337987 0.083803 0.080 Uiso 1 1 calc GR
H23B H 0.537482 1.424840 0.029072 0.080 Uiso 1 1 calc GR
H23C H 0.563544 1.199423 0.041806 0.080 Uiso 1 1 calc GR
H2 H 0.3726(10) 0.386(3) 0.1459(7) 0.062(6) Uiso 1 1 d .

loop_
_atom_site_aniso_label
_atom_site_aniso_U_11
_atom_site_aniso_U_22
_atom_site_aniso_U_33
_atom_site_aniso_U_23
_atom_site_aniso_U_13
_atom_site_aniso_U_12
O1 0.0350(6) 0.0468(7) 0.0544(8) 0.0183(6) -0.0035(5) -0.0088(5)
O2 0.0349(6) 0.0386(6) 0.0474(7) 0.0128(5) -0.0008(5) -0.0117(5)
N1 0.0284(6) 0.0322(7) 0.0296(6) 0.0048(5) 0.0054(5) -0.0017(5)
N2 0.0264(7) 0.0413(8) 0.0352(7) 0.0105(6) 0.0027(5) -0.0041(6)
C1 0.0297(7) 0.0304(8) 0.0268(7) 0.0014(6) 0.0073(6) -0.0009(6)
C2 0.0320(8) 0.0354(8) 0.0281(7) 0.0034(6) 0.0094(6) 0.0026(6)
C3 0.0313(8) 0.0537(11) 0.0424(9) 0.0161(8) 0.0057(7) -0.0022(8)
C4 0.0333(9) 0.0734(13) 0.0466(10) 0.0245(10) 0.0024(7) 0.0033(9)
C5 0.0434(10) 0.0613(12) 0.0409(9) 0.0223(9) 0.0099(8) 0.0120(9)
C6 0.0490(10) 0.0432(10) 0.0344(8) 0.0111(7) 0.0144(7) 0.0071(8)
C7 0.0386(8) 0.0326(8) 0.0275(7) 0.0023(6) 0.0124(6) 0.0030(7)
C8 0.0480(9) 0.0271(7) 0.0293(8) -0.0015(6) 0.0102(7) -0.0064(7)
C9 0.0389(8) 0.0314(8) 0.0286(7) -0.0036(6) 0.0044(6) -0.0059(7)
C10 0.0328(8) 0.0283(7) 0.0249(7) -0.0013(6) 0.0054(6) -0.0018(6)
C11 0.0289(7) 0.0282(7) 0.0293(7) 0.0002(6) 0.0025(6) -0.0032(6)
C12 0.0290(8) 0.0334(8) 0.0435(9) -0.0018(7) 0.0058(6) -0.0028(6)
C13 0.0401(9) 0.0372(9) 0.0283(8) 0.0002(7) 0.0019(6) -0.0010(7)
C14 0.0253(7) 0.0292(7) 0.0299(7) 0.0010(6) 0.0058(6) -0.0010(6)
C15 0.0251(7) 0.0340(8) 0.0337(8) 0.0048(6) 0.0016(6) 0.0004(6)
C16 0.0292(7) 0.0308(8) 0.0305(7) 0.0046(6) 0.0045(6) 0.0024(6)
C17 0.0271(7) 0.0326(8) 0.0260(7) 0.0023(6) 0.0054(5) 0.0003(6)
C18 0.0281(7) 0.0346(8) 0.0304(7) 0.0020(6) 0.0067(6) -0.0033(6)
C19 0.0289(8) 0.0490(10) 0.0411(9) 0.0081(8) 0.0009(7) -0.0099(7)
C20 0.0292(8) 0.0574(11) 0.0442(9) 0.0178(8) -0.0038(7) -0.0065(8)
C21 0.0302(8) 0.0340(8) 0.0356(8) 0.0019(7) 0.0050(6) -0.0042(6)
C22 0.0418(10) 0.0364(9) 0.0529(10) 0.0157(8) 0.0009(8) -0.0106(7)
C23 0.0448(10) 0.0450(10) 0.0664(12) 0.0176(9) -0.0031(9) -0.0165(9)

loop_
_atom_type_symbol
_atom_type_description
_atom_type_scat_dispersion_real
_atom_type_scat_dispersion_imag
_atom_type_scat_source
C C 0.0033 0.0016 'International Tables Vol C Tables 4.2.6.8 and 6.1.1.4'
H H 0.0000 0.0000 'International Tables Vol C Tables 4.2.6.8 and 6.1.1.4'
N N 0.0061 0.0033 'International Tables Vol C Tables 4.2.6.8 and 6.1.1.4'
O O 0.0106 0.0060 'International Tables Vol C Tables 4.2.6.8 and 6.1.1.4'

loop_
_geom_angle_atom_site_label_1
_geom_angle_atom_site_label_2
_geom_angle_atom_site_label_3
_geom_angle
C21 O2 C22 116.85(12)
C14 N1 C1 107.32(12)
C17 N2 H2 118.8(13)
C20 N2 C17 109.91(13)
C20 N2 H2 131.3(13)
N1 C1 C2 125.22(13)
C10 C1 N1 112.07(13)
C10 C1 C2 122.70(14)
C1 C2 C7 116.29(14)
C3 C2 C1 124.16(14)
C3 C2 C7 119.55(14)
C2 C3 H3 119.9
C4 C3 C2 120.17(16)
C4 C3 H3 119.9
C3 C4 H4 119.6
C3 C4 C5 120.70(17)
C5 C4 H4 119.6
C4 C5 H5 119.8
C6 C5 C4 120.40(16)
C6 C5 H5 119.8
C5 C6 H6 119.4
C5 C6 C7 121.20(16)
C7 C6 H6 119.4
C6 C7 C2 117.98(15)
C8 C7 C2 119.96(14)
C8 C7 C6 122.06(15)
C7 C8 H8 119.1
C9 C8 C7 121.77(14)
C9 C8 H8 119.1
C8 C9 H9 120.6
C8 C9 C10 118.86(14)
C10 C9 H9 120.6
C1 C10 C9 120.40(14)
C1 C10 C11 107.73(13)
C9 C10 C11 131.85(14)
C10 C11 C12 113.22(13)
C10 C11 C13 111.75(12)
C10 C11 C14 99.75(11)
C12 C11 C13 110.31(13)
C12 C11 C14 112.14(12)
C14 C11 C13 109.25(12)
C11 C12 H12A 109.5
C11 C12 H12B 109.5
C11 C12 H12C 109.5
H12A C12 H12B 109.5
H12A C12 H12C 109.5
H12B C12 H12C 109.5
C11 C13 H13A 109.5
C11 C13 H13B 109.5
C11 C13 H13C 109.5
H13A C13 H13B 109.5
H13A C13 H13C 109.5
H13B C13 H13C 109.5
N1 C14 C11 113.11(13)
N1 C14 C15 126.05(13)
C15 C14 C11 120.81(13)
C14 C15 H15 114.4
C16 C15 C14 131.27(14)
C16 C15 H15 114.4
C15 C16 H16 114.0
C15 C16 C17 132.02(14)
C17 C16 H16 114.0
N2 C17 C16 124.76(13)
N2 C17 C18 106.81(13)
C18 C17 C16 128.43(14)
C17 C18 C19 107.21(13)
C17 C18 C21 126.64(14)
C19 C18 C21 126.15(14)
C18 C19 H19 126.4
C20 C19 C18 107.24(14)
C20 C19 H19 126.4
N2 C20 C19 108.84(14)
N2 C20 H20 125.6
C19 C20 H20 125.6
O1 C21 O2 122.46(14)
O1 C21 C18 127.22(14)
O2 C21 C18 110.32(13)
O2 C22 H22A 110.6
O2 C22 H22B 110.6
O2 C22 C23 105.58(13)
H22A C22 H22B 108.8
C23 C22 H22A 110.6
C23 C22 H22B 110.6
C22 C23 H23A 109.5
C22 C23 H23B 109.5
C22 C23 H23C 109.5
H23A C23 H23B 109.5
H23A C23 H23C 109.5
H23B C23 H23C 109.5

loop_
_geom_bond_atom_site_label_1
_geom_bond_atom_site_label_2
_geom_bond_distance
O1 C21 1.2147(18)
O2 C21 1.3466(18)
O2 C22 1.4450(19)
N1 C1 1.4152(19)
N1 C14 1.3090(18)
N2 C17 1.3652(19)
N2 C20 1.360(2)
N2 H2 0.94(2)
C1 C2 1.417(2)
C1 C10 1.379(2)
C2 C3 1.415(2)
C2 C7 1.427(2)
C3 H3 0.9500
C3 C4 1.369(2)
C4 H4 0.9500
C4 C5 1.402(3)
C5 H5 0.9500
C5 C6 1.363(3)
C6 H6 0.9500
C6 C7 1.419(2)
C7 C8 1.416(2)
C8 H8 0.9500
C8 C9 1.374(2)
C9 H9 0.9500
C9 C10 1.401(2)
C10 C11 1.507(2)
C11 C12 1.531(2)
C11 C13 1.544(2)
C11 C14 1.532(2)
C12 H12A 0.9800
C12 H12B 0.9800
C12 H12C 0.9800
C13 H13A 0.9800
C13 H13B 0.9800
C13 H13C 0.9800
C14 C15 1.442(2)
C15 H15 0.9500
C15 C16 1.358(2)
C16 H16 0.9500
C16 C17 1.435(2)
C17 C18 1.404(2)
C18 C19 1.411(2)
C18 C21 1.461(2)
C19 H19 0.9500
C19 C20 1.365(2)
C20 H20 0.9500
C22 H22A 0.9900
C22 H22B 0.9900
C22 C23 1.507(2)
C23 H23A 0.9800
C23 H23B 0.9800
C23 H23C 0.9800

loop_
_geom_hbond_atom_site_label_D
_geom_hbond_atom_site_label_H
_geom_hbond_atom_site_label_A
_geom_hbond_distance_DH
_geom_hbond_distance_HA
_geom_hbond_distance_DA
_geom_hbond_angle_DHA
_geom_hbond_publ_flag
C16 H16 O1 0.95 2.42 3.0804(19) 126.3 yes

loop_
_geom_torsion_atom_site_label_1
_geom_torsion_atom_site_label_2
_geom_torsion_atom_site_label_3
_geom_torsion_atom_site_label_4
_geom_torsion
N1 C1 C2 C3 0.5(2)
N1 C1 C2 C7 -179.11(13)
N1 C1 C10 C9 179.92(13)
N1 C1 C10 C11 1.35(17)
N1 C14 C15 C16 4.1(3)
N2 C17 C18 C19 0.10(17)
N2 C17 C18 C21 -179.42(15)
C1 N1 C14 C11 -0.44(17)
C1 N1 C14 C15 -178.39(14)
C1 C2 C3 C4 -179.12(16)
C1 C2 C7 C6 178.86(13)
C1 C2 C7 C8 -1.0(2)
C1 C10 C11 C12 -120.75(14)
C1 C10 C11 C13 113.95(14)
C1 C10 C11 C14 -1.43(15)
C2 C1 C10 C9 0.4(2)
C2 C1 C10 C11 -178.13(13)
C2 C3 C4 C5 -0.2(3)
C2 C7 C8 C9 0.9(2)
C3 C2 C7 C6 -0.8(2)
C3 C2 C7 C8 179.42(14)
C3 C4 C5 C6 0.2(3)
C4 C5 C6 C7 -0.5(3)
C5 C6 C7 C2 0.8(2)
C5 C6 C7 C8 -179.38(16)
C6 C7 C8 C9 -178.87(14)
C7 C2 C3 C4 0.5(3)
C7 C8 C9 C10 -0.2(2)
C8 C9 C10 C1 -0.5(2)
C8 C9 C10 C11 177.68(15)
C9 C10 C11 C12 60.9(2)
C9 C10 C11 C13 -64.4(2)
C9 C10 C11 C14 -179.77(15)
C10 C1 C2 C3 179.89(15)
C10 C1 C2 C7 0.3(2)
C10 C11 C14 N1 1.16(16)
C10 C11 C14 C15 179.23(13)
C11 C14 C15 C16 -173.73(15)
C12 C11 C14 N1 121.27(14)
C12 C11 C14 C15 -60.65(18)
C13 C11 C14 N1 -116.11(14)
C13 C11 C14 C15 61.96(18)
C14 N1 C1 C2 178.88(14)
C14 N1 C1 C10 -0.59(17)
C14 C15 C16 C17 -0.6(3)
C15 C16 C17 N2 -2.6(3)
C15 C16 C17 C18 177.58(16)
C16 C17 C18 C19 179.93(15)
C16 C17 C18 C21 0.4(3)
C17 N2 C20 C19 0.1(2)
C17 C18 C19 C20 0.0(2)
C17 C18 C21 O1 -2.1(3)
C17 C18 C21 O2 178.69(14)
C18 C19 C20 N2 -0.1(2)
C19 C18 C21 O1 178.49(17)
C19 C18 C21 O2 -0.7(2)
C20 N2 C17 C16 -179.98(15)
C20 N2 C17 C18 -0.14(18)
C21 O2 C22 C23 -177.58(15)
C21 C18 C19 C20 179.49(16)
C22 O2 C21 O1 2.0(2)
C22 O2 C21 C18 -178.69(14)
